data_4306911
loop_
_publ_author_name
'Koichiro Takao'
'Yasuhisa Ikeda'

_publ_section_title
;
Structural Characterization and Reactivity of UO2(salophen)L and
[UO2(salophen)]2: Dimerization of UO2(salophen) Fragments in
Noncoordinating Solvents (salophen
=N,N'-Disalicylidene-o-phenylenediaminate, L =N,N-Dimethylformamide,
Dimethyl Sulfoxide)
;
_journal_name_full 'Inorganic Chemistry'
_journal_page_first 1550
_journal_page_last 1562
_journal_paper_doi 10.1021/ic0611950
_journal_volume 46
_journal_year 2007
_chemical_formula_moiety 'C22 H20 N2 O5 S U '
_chemical_formula_sum 'C22 H20 N2 O5 S U'
_chemical_formula_weight 662.49
_chemical_name_systematic
; 
 ? 
;
_space_group_IT_number 4
_symmetry_cell_setting monoclinic
_symmetry_Int_Tables_number 4
_symmetry_space_group_name_Hall 'P 2yb'
_symmetry_space_group_name_H-M 'P 1 21 1'
_atom_sites_solution_hydrogens geom
_atom_sites_solution_primary direct
_atom_sites_solution_secondary difmap
_audit_creation_method SHELXL-97
_cell_angle_alpha 90.00
_cell_angle_beta 94.45(5)
_cell_angle_gamma 90.00
_cell_formula_units_Z 4
_cell_length_a 13.303(7)
_cell_length_b 9.422(4)
_cell_length_c 17.205(8)
_cell_measurement_reflns_used 22909
_cell_measurement_temperature 113(2)
_cell_measurement_theta_max 27.6
_cell_measurement_theta_min 3.1
_cell_volume 2150.0(18)
_computing_cell_refinement PROCESS-AUTO
_computing_data_collection PROCESS-AUTO
_computing_data_reduction CrystalStructure
_computing_structure_refinement 'SHELXL-97 (Sheldrick, 1997)'
_computing_structure_solution 'DIRDIF99 (PATTY)'
_diffrn_ambient_temperature 113(2)
_diffrn_detector_area_resol_mean 10.00
_diffrn_measured_fraction_theta_full 0.973
_diffrn_measured_fraction_theta_max 0.973
_diffrn_measurement_device_type 'Rigaku RAXIS-RAPID'
_diffrn_measurement_method \w
_diffrn_radiation_monochromator graphite
_diffrn_radiation_source 'fine-focus sealed tube'
_diffrn_radiation_type MoK\a
_diffrn_radiation_wavelength 0.71075
_diffrn_reflns_av_R_equivalents 0.0352
_diffrn_reflns_av_sigmaI/netI 0.0295
_diffrn_reflns_limit_h_max 17
_diffrn_reflns_limit_h_min -15
_diffrn_reflns_limit_k_max 12
_diffrn_reflns_limit_k_min -11
_diffrn_reflns_limit_l_max 22
_diffrn_reflns_limit_l_min -22
_diffrn_reflns_number 19478
_diffrn_reflns_theta_full 27.49
_diffrn_reflns_theta_max 27.49
_diffrn_reflns_theta_min 3.07
_exptl_absorpt_coefficient_mu 7.684
_exptl_absorpt_correction_T_max 0.6153
_exptl_absorpt_correction_T_min 0.2308
_exptl_absorpt_correction_type numerical
_exptl_absorpt_process_details
;
    Higashi, T. (1999). Program for Absorption Correction.
    Rigaku Corporation, Tokyo, Japan.
;
_exptl_crystal_colour yellow
_exptl_crystal_density_diffrn 2.047
_exptl_crystal_density_method 'not measured'
_exptl_crystal_description block
_exptl_crystal_F_000 1256
_exptl_crystal_size_max 0.27
_exptl_crystal_size_mid 0.15
_exptl_crystal_size_min 0.07
_refine_diff_density_max 0.955
_refine_diff_density_min -0.918
_refine_diff_density_rms 0.140
_refine_ls_abs_structure_details 'Flack H D (1983), Acta Cryst. A39, 876-881'
_refine_ls_abs_structure_Flack 0.012(6)
_refine_ls_extinction_coef 0.00069(9)
_refine_ls_extinction_expression Fc^*^=kFc[1+0.001xFc^2^\l^3^/sin(2\q)]^-1/4^
_refine_ls_extinction_method SHELXL
_refine_ls_goodness_of_fit_ref 1.088
_refine_ls_hydrogen_treatment constr
_refine_ls_matrix_type full
_refine_ls_number_parameters 560
_refine_ls_number_reflns 8289
_refine_ls_number_restraints 1
_refine_ls_restrained_S_all 1.088
_refine_ls_R_factor_all 0.0313
_refine_ls_R_factor_gt 0.0267
_refine_ls_shift/su_max 0.001
_refine_ls_shift/su_mean 0.000
_refine_ls_structure_factor_coef Fsqd
_refine_ls_weighting_details 'calc w=1/[\s^2^(Fo^2^)+(0.0356P)^2^+4.8982P] where P=(Fo^2^+2Fc^2^)/3'
_refine_ls_weighting_scheme calc
_refine_ls_wR_factor_gt 0.0658
_refine_ls_wR_factor_ref 0.0677
_reflns_number_gt 8271
_reflns_number_total 9110
_reflns_threshold_expression >2sigma(I)
_cod_data_source_file ic0611950si20061026_081012.cif
_cod_data_source_block UO2(salophen)DMSO-Complex_2
_cod_original_cell_volume 2149.9(17)
_cod_original_sg_symbol_H-M 'P 21'
_cod_database_code 4306911

loop_
_symmetry_equiv_pos_as_xyz
'x, y, z'
'-x, y+1/2, -z'

loop_
_atom_site_label
_atom_site_type_symbol
_atom_site_fract_x
_atom_site_fract_y
_atom_site_fract_z
_atom_site_U_iso_or_equiv
_atom_site_adp_type
_atom_site_occupancy
_atom_site_symmetry_multiplicity
_atom_site_calc_flag
_atom_site_refinement_flags
_atom_site_disorder_assembly
_atom_site_disorder_group
U1 U -0.241447(12) -0.49750(3) -0.008426(9) 0.01257(5) Uani 1 1 d . . .
U2 U 0.233812(13) -0.50161(3) -0.469079(9) 0.01390(5) Uani 1 1 d . . .
S1 S -0.34365(12) -0.17559(16) 0.05030(9) 0.0197(3) Uani 1 1 d . . .
S2 S 0.07819(12) -0.17917(16) -0.44373(9) 0.0196(3) Uani 1 1 d . . .
O1 O -0.1289(3) -0.3944(4) -0.0015(2) 0.0179(9) Uani 1 1 d . . .
O2 O -0.3492(4) -0.6116(5) -0.0135(3) 0.0223(9) Uani 1 1 d . . .
O3 O -0.3460(4) -0.2875(5) -0.0136(2) 0.0244(10) Uani 1 1 d . . .
O4 O -0.2603(3) -0.4559(4) -0.1378(2) 0.0197(9) Uani 1 1 d . . .
O5 O -0.2584(3) -0.4552(4) 0.1200(2) 0.0167(9) Uani 1 1 d . . .
O6 O 0.3310(3) -0.3719(4) -0.4712(2) 0.0199(9) Uani 1 1 d . . .
O7 O 0.1422(4) -0.6394(5) -0.4659(3) 0.0219(10) Uani 1 1 d . . .
O8 O 0.0971(3) -0.3371(4) -0.4582(3) 0.0186(9) Uani 1 1 d . . .
O9 O 0.1952(3) -0.4489(4) -0.5966(2) 0.0201(9) Uani 1 1 d . . .
O10 O 0.2423(3) -0.4734(5) -0.3374(2) 0.0228(12) Uani 1 1 d . . .
N1 N -0.1415(4) -0.6783(5) -0.0804(3) 0.0130(9) Uani 1 1 d . . .
N2 N -0.1399(4) -0.6790(5) 0.0744(3) 0.0146(9) Uani 1 1 d . . .
N3 N 0.3271(4) -0.6719(5) -0.5562(3) 0.0184(10) Uani 1 1 d . . .
N4 N 0.3680(4) -0.6636(5) -0.4025(3) 0.0177(10) Uani 1 1 d . . .
C1 C -0.1910(5) -0.4359(6) -0.1877(3) 0.0169(12) Uani 1 1 d . . .
C2 C -0.2002(5) -0.3234(7) -0.2415(4) 0.0233(13) Uani 1 1 d . . .
H2 H -0.2550 -0.2591 -0.2401 0.028 Uiso 1 1 calc R . .
C3 C -0.1305(5) -0.3045(6) -0.2967(3) 0.0228(13) Uani 1 1 d . . .
H3 H -0.1387 -0.2280 -0.3326 0.027 Uiso 1 1 calc R . .
C4 C -0.0484(5) -0.3967(7) -0.3002(3) 0.0235(14) Uani 1 1 d . . .
H4 H -0.0002 -0.3829 -0.3375 0.028 Uiso 1 1 calc R . .
C5 C -0.0393(4) -0.5069(10) -0.2485(3) 0.0192(10) Uani 1 1 d . . .
H5 H 0.0155 -0.5710 -0.2513 0.023 Uiso 1 1 calc R . .
C6 C -0.1082(5) -0.5296(5) -0.1909(3) 0.0166(13) Uani 1 1 d . . .
C7 C -0.0946(4) -0.6562(6) -0.1423(3) 0.0163(11) Uani 1 1 d . . .
H7 H -0.0486 -0.7265 -0.1571 0.020 Uiso 1 1 calc R . .
C8 C -0.1309(5) -0.8139(6) -0.0440(3) 0.0171(11) Uani 1 1 d . . .
C9 C -0.1242(5) -0.9405(6) -0.0833(4) 0.0171(12) Uani 1 1 d . . .
H9 H -0.1268 -0.9408 -0.1387 0.020 Uiso 1 1 calc R . .
C10 C -0.1139(5) -1.0665(6) -0.0430(4) 0.0179(12) Uani 1 1 d . . .
H10 H -0.1080 -1.1532 -0.0704 0.022 Uiso 1 1 calc R . .
C11 C -0.1121(5) -1.0671(6) 0.0376(4) 0.0178(12) Uani 1 1 d . . .
H11 H -0.1053 -1.1543 0.0653 0.021 Uiso 1 1 calc R . .
C12 C -0.1201(5) -0.9409(6) 0.0780(4) 0.0178(12) Uani 1 1 d . . .
H12 H -0.1202 -0.9421 0.1332 0.021 Uiso 1 1 calc R . .
C13 C -0.1280(4) -0.8128(6) 0.0382(3) 0.0140(11) Uani 1 1 d . . .
C14 C -0.0917(4) -0.6524(6) 0.1401(3) 0.0152(11) Uani 1 1 d . . .
H14 H -0.0442 -0.7213 0.1598 0.018 Uiso 1 1 calc R . .
C15 C -0.1034(4) -0.5261(6) 0.1871(3) 0.0169(13) Uani 1 1 d . . .
C16 C -0.0287(4) -0.5009(10) 0.2492(2) 0.0175(9) Uani 1 1 d . . .
H16 H 0.0277 -0.5628 0.2556 0.021 Uiso 1 1 calc R . .
C17 C -0.0356(5) -0.3891(6) 0.3006(3) 0.0201(12) Uani 1 1 d . . .
H17 H 0.0154 -0.3723 0.3413 0.024 Uiso 1 1 calc R . .
C18 C -0.1215(5) -0.3009(6) 0.2903(3) 0.0186(12) Uani 1 1 d . . .
H18 H -0.1284 -0.2239 0.3252 0.022 Uiso 1 1 calc R . .
C19 C -0.1952(5) -0.3237(7) 0.2311(3) 0.0235(13) Uani 1 1 d . . .
H19 H -0.2526 -0.2635 0.2265 0.028 Uiso 1 1 calc R . .
C20 C -0.1871(5) -0.4353(6) 0.1770(3) 0.0153(11) Uani 1 1 d . . .
C21 C -0.4448(5) -0.2194(7) 0.1061(4) 0.0248(14) Uani 1 1 d . . .
H21A H -0.4277 -0.3047 0.1370 0.037 Uiso 1 1 calc R . .
H21B H -0.5053 -0.2374 0.0713 0.037 Uiso 1 1 calc R . .
H21C H -0.4575 -0.1405 0.1412 0.037 Uiso 1 1 calc R . .
C22 C -0.3943(5) -0.0202(8) 0.0013(4) 0.0294(16) Uani 1 1 d . . .
H22A H -0.3452 0.0173 -0.0330 0.044 Uiso 1 1 calc R . .
H22B H -0.4088 0.0519 0.0399 0.044 Uiso 1 1 calc R . .
H22C H -0.4567 -0.0450 -0.0298 0.044 Uiso 1 1 calc R . .
C23 C 0.2542(5) -0.4241(6) -0.6530(3) 0.0188(12) Uani 1 1 d . . .
C24 C 0.2426(5) -0.3003(7) -0.6989(3) 0.0214(13) Uani 1 1 d . . .
H24 H 0.1944 -0.2310 -0.6867 0.026 Uiso 1 1 calc R . .
C25 C 0.2998(5) -0.2779(7) -0.7612(3) 0.0217(13) Uani 1 1 d . . .
H25 H 0.2922 -0.1921 -0.7901 0.026 Uiso 1 1 calc R . .
C26 C 0.3695(5) -0.3804(7) -0.7827(3) 0.0222(13) Uani 1 1 d . . .
H26 H 0.4061 -0.3664 -0.8274 0.027 Uiso 1 1 calc R . .
C27 C 0.3839(4) -0.5019(11) -0.7378(3) 0.0199(10) Uani 1 1 d . . .
H27 H 0.4302 -0.5723 -0.7521 0.024 Uiso 1 1 calc R . .
C28 C 0.3305(5) -0.5218(7) -0.6713(3) 0.0183(14) Uani 1 1 d . . .
C29 C 0.3540(5) -0.6477(6) -0.6258(3) 0.0189(12) Uani 1 1 d . . .
H29 H 0.3925 -0.7190 -0.6488 0.023 Uiso 1 1 calc R . .
C30 C 0.3583(4) -0.8019(6) -0.5206(3) 0.0167(11) Uani 1 1 d . . .
C31 C 0.3639(5) -0.9310(6) -0.5597(4) 0.0218(13) Uani 1 1 d . . .
H31 H 0.3464 -0.9357 -0.6143 0.026 Uiso 1 1 calc R . .
C32 C 0.3949(5) -1.0524(7) -0.5192(5) 0.0240(14) Uani 1 1 d . . .
H32 H 0.3985 -1.1402 -0.5461 0.029 Uiso 1 1 calc R . .
C33 C 0.4208(5) -1.0463(7) -0.4393(4) 0.0230(14) Uani 1 1 d . . .
H33 H 0.4434 -1.1295 -0.4121 0.028 Uiso 1 1 calc R . .
C34 C 0.4136(5) -0.9184(7) -0.3992(4) 0.0240(14) Uani 1 1 d . . .
H34 H 0.4296 -0.9148 -0.3445 0.029 Uiso 1 1 calc R . .
C35 C 0.3832(4) -0.7974(6) -0.4394(3) 0.0151(11) Uani 1 1 d . . .
C36 C 0.4303(5) -0.6242(6) -0.3450(3) 0.0178(12) Uani 1 1 d . . .
H36 H 0.4890 -0.6804 -0.3342 0.021 Uiso 1 1 calc R . .
C37 C 0.4182(4) -0.5018(10) -0.2959(3) 0.0194(10) Uani 1 1 d . . .
C38 C 0.5017(5) -0.4575(7) -0.2458(3) 0.0231(15) Uani 1 1 d . . .
H38 H 0.5651 -0.5024 -0.2493 0.028 Uiso 1 1 calc R . .
C39 C 0.4929(5) -0.3504(7) -0.1919(4) 0.0250(14) Uani 1 1 d . . .
H39 H 0.5501 -0.3188 -0.1601 0.030 Uiso 1 1 calc R . .
C40 C 0.3975(6) -0.2892(7) -0.1852(4) 0.0274(15) Uani 1 1 d . . .
H40 H 0.3902 -0.2162 -0.1481 0.033 Uiso 1 1 calc R . .
C41 C 0.3143(6) -0.3340(8) -0.2321(4) 0.0282(15) Uani 1 1 d . . .
H41 H 0.2501 -0.2943 -0.2244 0.034 Uiso 1 1 calc R . .
C42 C 0.3219(5) -0.4369(7) -0.2908(3) 0.0192(12) Uani 1 1 d . . .
C43 C 0.1867(5) -0.1189(8) -0.3872(5) 0.0323(16) Uani 1 1 d . . .
H43A H 0.1871 -0.1583 -0.3344 0.048 Uiso 1 1 calc R . .
H43B H 0.1858 -0.0150 -0.3845 0.048 Uiso 1 1 calc R . .
H43C H 0.2473 -0.1501 -0.4113 0.048 Uiso 1 1 calc R . .
C44 C 0.0980(6) -0.0937(7) -0.5330(4) 0.0328(17) Uani 1 1 d . . .
H44A H 0.0426 -0.1170 -0.5717 0.049 Uiso 1 1 calc R . .
H44B H 0.1619 -0.1260 -0.5516 0.049 Uiso 1 1 calc R . .
H44C H 0.1005 0.0093 -0.5249 0.049 Uiso 1 1 calc R . .

loop_
_atom_site_aniso_label
_atom_site_aniso_U_11
_atom_site_aniso_U_22
_atom_site_aniso_U_33
_atom_site_aniso_U_23
_atom_site_aniso_U_13
_atom_site_aniso_U_12
U1 0.01350(9) 0.01247(9) 0.01163(9) -0.00065(15) 0.00028(6) 0.00148(14)
U2 0.01401(10) 0.01555(9) 0.01213(9) 0.00260(16) 0.00096(6) 0.00093(15)
S1 0.0195(8) 0.0207(7) 0.0191(7) -0.0009(5) 0.0028(6) 0.0016(6)
S2 0.0172(8) 0.0215(7) 0.0206(7) 0.0011(5) 0.0045(6) 0.0033(6)
O1 0.021(2) 0.0119(18) 0.020(2) 0.0001(15) 0.0027(17) 0.0000(17)
O2 0.027(3) 0.023(2) 0.017(2) -0.0013(17) 0.0015(18) -0.0018(19)
O3 0.030(3) 0.027(3) 0.016(2) -0.0020(17) -0.0022(18) 0.015(2)
O4 0.028(2) 0.020(2) 0.0119(19) 0.0017(13) 0.0036(16) 0.0051(16)
O5 0.017(2) 0.020(2) 0.0126(19) -0.0007(13) -0.0001(15) 0.0050(15)
O6 0.021(2) 0.018(2) 0.021(2) 0.0013(16) 0.0037(17) -0.0039(18)
O7 0.024(3) 0.027(2) 0.015(2) 0.0047(17) 0.0025(19) -0.004(2)
O8 0.018(2) 0.017(2) 0.022(2) 0.0010(16) 0.0058(18) 0.0056(18)
O9 0.021(2) 0.025(2) 0.014(2) 0.0071(15) 0.0002(16) 0.0053(17)
O10 0.015(2) 0.039(4) 0.0144(17) 0.0023(18) -0.0001(14) 0.005(2)
N1 0.013(2) 0.012(2) 0.013(2) -0.0017(17) -0.0050(17) 0.0019(19)
N2 0.017(3) 0.013(2) 0.014(2) 0.0012(17) 0.0023(18) 0.0001(19)
N3 0.019(3) 0.017(2) 0.019(2) 0.0018(19) -0.0021(19) -0.003(2)
N4 0.018(3) 0.020(2) 0.014(2) 0.0035(18) -0.0021(19) -0.001(2)
C1 0.020(3) 0.015(3) 0.015(3) -0.002(2) -0.001(2) -0.003(2)
C2 0.029(4) 0.019(3) 0.021(3) 0.002(2) -0.004(2) 0.004(3)
C3 0.036(4) 0.017(3) 0.015(3) 0.004(2) -0.002(2) -0.005(3)
C4 0.036(4) 0.022(3) 0.014(3) -0.003(2) 0.007(3) -0.006(3)
C5 0.021(3) 0.022(3) 0.015(2) 0.001(4) 0.0027(17) 0.001(4)
C6 0.023(3) 0.015(4) 0.011(2) -0.0017(18) -0.002(2) -0.002(2)
C7 0.012(3) 0.019(3) 0.018(3) -0.003(2) -0.001(2) 0.004(2)
C8 0.017(3) 0.019(3) 0.016(3) 0.000(2) 0.001(2) 0.004(2)
C9 0.019(3) 0.018(3) 0.014(3) -0.003(2) 0.001(2) -0.005(2)
C10 0.014(3) 0.013(3) 0.026(3) 0.001(2) -0.001(3) 0.003(2)
C11 0.012(3) 0.015(3) 0.026(3) -0.001(2) 0.000(3) -0.005(2)
C12 0.014(3) 0.018(3) 0.021(3) 0.002(2) 0.000(3) 0.000(2)
C13 0.011(3) 0.014(3) 0.017(3) -0.003(2) 0.000(2) 0.000(2)
C14 0.011(3) 0.016(3) 0.019(3) 0.000(2) 0.001(2) -0.002(2)
C15 0.021(3) 0.018(4) 0.012(2) 0.003(2) 0.0019(19) 0.001(2)
C16 0.021(3) 0.016(2) 0.015(2) -0.003(4) 0.0030(17) -0.006(4)
C17 0.026(4) 0.021(3) 0.013(3) -0.002(2) 0.001(2) -0.011(3)
C18 0.027(3) 0.015(3) 0.015(3) -0.004(2) 0.003(2) -0.003(2)
C19 0.030(4) 0.027(3) 0.014(3) 0.002(2) 0.007(2) 0.002(3)
C20 0.018(3) 0.017(3) 0.011(3) 0.000(2) 0.001(2) -0.003(2)
C21 0.021(3) 0.028(3) 0.027(3) 0.003(3) 0.011(3) 0.007(3)
C22 0.035(4) 0.023(4) 0.031(3) 0.002(3) 0.005(3) 0.004(3)
C23 0.021(3) 0.023(3) 0.013(3) 0.001(2) 0.000(2) -0.001(2)
C24 0.023(3) 0.025(3) 0.016(3) 0.003(2) 0.000(2) -0.001(3)
C25 0.025(3) 0.022(3) 0.017(3) 0.008(2) -0.005(2) -0.002(3)
C26 0.018(3) 0.035(3) 0.015(3) 0.006(2) 0.002(2) -0.007(3)
C27 0.017(3) 0.024(3) 0.018(2) 0.001(4) -0.0010(18) -0.001(4)
C28 0.025(3) 0.017(4) 0.013(2) -0.005(2) 0.0005(19) -0.004(3)
C29 0.018(3) 0.023(3) 0.016(3) -0.004(2) 0.000(2) -0.002(2)
C30 0.013(3) 0.013(3) 0.024(3) 0.003(2) 0.002(2) 0.002(2)
C31 0.020(4) 0.019(3) 0.026(3) 0.003(3) 0.005(3) 0.001(3)
C32 0.020(4) 0.014(3) 0.039(4) -0.001(3) 0.008(3) 0.001(2)
C33 0.012(3) 0.020(3) 0.037(4) 0.008(2) 0.002(3) 0.004(2)
C34 0.018(4) 0.025(4) 0.028(4) 0.009(3) -0.004(3) 0.002(3)
C35 0.011(3) 0.015(3) 0.019(3) 0.003(2) -0.001(2) -0.002(2)
C36 0.013(3) 0.021(3) 0.019(3) 0.009(2) -0.003(2) 0.001(2)
C37 0.021(3) 0.024(2) 0.014(2) 0.006(4) 0.0006(17) 0.000(4)
C38 0.016(3) 0.033(4) 0.021(3) 0.005(2) 0.001(2) -0.004(2)
C39 0.030(4) 0.030(3) 0.014(3) 0.001(2) -0.003(2) -0.008(3)
C40 0.040(4) 0.021(3) 0.022(3) -0.003(2) 0.003(3) -0.003(3)
C41 0.033(4) 0.038(4) 0.013(3) -0.002(3) 0.001(3) 0.003(3)
C42 0.024(3) 0.023(3) 0.010(3) 0.002(2) 0.000(2) 0.001(2)
C43 0.023(4) 0.033(4) 0.040(4) -0.014(3) 0.002(3) -0.001(3)
C44 0.037(5) 0.028(4) 0.034(4) 0.013(3) 0.012(3) 0.001(3)

loop_
_atom_type_symbol
_atom_type_description
_atom_type_scat_dispersion_real
_atom_type_scat_dispersion_imag
_atom_type_scat_source
C C 0.0033 0.0016 'International Tables Vol C Tables 4.2.6.8 and 6.1.1.4'
H H 0.0000 0.0000 'International Tables Vol C Tables 4.2.6.8 and 6.1.1.4'
N N 0.0061 0.0033 'International Tables Vol C Tables 4.2.6.8 and 6.1.1.4'
O O 0.0106 0.0060 'International Tables Vol C Tables 4.2.6.8 and 6.1.1.4'
S S 0.1246 0.1234 'International Tables Vol C Tables 4.2.6.8 and 6.1.1.4'
U U -9.6767 9.6646 'International Tables Vol C Tables 4.2.6.8 and 6.1.1.4'

loop_
_geom_angle_atom_site_label_1
_geom_angle_atom_site_label_2
_geom_angle_atom_site_label_3
_geom_angle
_geom_angle_site_symmetry_1
_geom_angle_site_symmetry_3
_geom_angle_publ_flag
O1 U1 O2 176.00(19) . . ?
O1 U1 O4 89.97(18) . . ?
O2 U1 O4 91.68(18) . . ?
O1 U1 O5 89.20(17) . . ?
O2 U1 O5 90.74(18) . . ?
O4 U1 O5 156.48(14) . . ?
O1 U1 O3 91.98(18) . . ?
O2 U1 O3 91.9(2) . . ?
O4 U1 O3 78.55(14) . . ?
O5 U1 O3 77.99(14) . . ?
O1 U1 N1 85.94(17) . . ?
O2 U1 N1 91.21(18) . . ?
O4 U1 N1 70.01(15) . . ?
O5 U1 N1 133.33(14) . . ?
O3 U1 N1 148.48(15) . . ?
O1 U1 N2 85.54(18) . . ?
O2 U1 N2 90.68(19) . . ?
O4 U1 N2 133.08(15) . . ?
O5 U1 N2 70.25(15) . . ?
O3 U1 N2 148.17(14) . . ?
N1 U1 N2 63.10(15) . . ?
O6 U2 O7 176.5(2) . . ?
O6 U2 O9 86.54(18) . . ?
O7 U2 O9 94.88(19) . . ?
O6 U2 O10 87.74(18) . . ?
O7 U2 O10 92.06(19) . . ?
O9 U2 O10 158.01(16) . . ?
O6 U2 O8 96.55(18) . . ?
O7 U2 O8 86.80(18) . . ?
O9 U2 O8 79.58(15) . . ?
O10 U2 O8 80.01(16) . . ?
O6 U2 N4 86.34(19) . . ?
O7 U2 N4 90.37(19) . . ?
O9 U2 N4 131.51(16) . . ?
O10 U2 N4 69.15(16) . . ?
O8 U2 N4 148.91(15) . . ?
O6 U2 N3 91.83(18) . . ?
O7 U2 N3 85.72(19) . . ?
O9 U2 N3 69.94(16) . . ?
O10 U2 N3 131.50(16) . . ?
O8 U2 N3 147.81(16) . . ?
N4 U2 N3 62.43(16) . . ?
O3 S1 C21 104.9(3) . . ?
O3 S1 C22 103.9(3) . . ?
C21 S1 C22 99.9(3) . . ?
O8 S2 C44 105.3(3) . . ?
O8 S2 C43 105.3(3) . . ?
C44 S2 C43 99.2(4) . . ?
S1 O3 U1 124.1(2) . . ?
C1 O4 U1 129.5(4) . . ?
C20 O5 U1 128.7(4) . . ?
S2 O8 U2 140.5(3) . . ?
C23 O9 U2 130.5(4) . . ?
C42 O10 U2 127.5(4) . . ?
C7 N1 C8 118.0(5) . . ?
C7 N1 U1 126.7(4) . . ?
C8 N1 U1 115.1(3) . . ?
C14 N2 C13 119.7(5) . . ?
C14 N2 U1 124.8(4) . . ?
C13 N2 U1 115.1(3) . . ?
C29 N3 C30 117.4(5) . . ?
C29 N3 U2 127.4(4) . . ?
C30 N3 U2 115.1(4) . . ?
C36 N4 C35 119.1(5) . . ?
C36 N4 U2 123.7(4) . . ?
C35 N4 U2 116.5(4) . . ?
O4 C1 C2 120.4(6) . . ?
O4 C1 C6 121.4(5) . . ?
C2 C1 C6 118.2(6) . . ?
C3 C2 C1 121.2(6) . . ?
C3 C2 H2 119.4 . . ?
C1 C2 H2 119.4 . . ?
C2 C3 C4 120.9(6) . . ?
C2 C3 H3 119.5 . . ?
C4 C3 H3 119.5 . . ?
C5 C4 C3 118.3(6) . . ?
C5 C4 H4 120.9 . . ?
C3 C4 H4 120.9 . . ?
C4 C5 C6 122.7(7) . . ?
C4 C5 H5 118.7 . . ?
C6 C5 H5 118.7 . . ?
C1 C6 C5 118.7(6) . . ?
C1 C6 C7 123.3(5) . . ?
C5 C6 C7 117.7(6) . . ?
N1 C7 C6 123.9(5) . . ?
N1 C7 H7 118.1 . . ?
C6 C7 H7 118.1 . . ?
C9 C8 N1 124.6(5) . . ?
C9 C8 C13 120.1(6) . . ?
N1 C8 C13 115.3(5) . . ?
C8 C9 C10 120.4(5) . . ?
C8 C9 H9 119.8 . . ?
C10 C9 H9 119.8 . . ?
C9 C10 C11 120.1(5) . . ?
C9 C10 H10 120.0 . . ?
C11 C10 H10 120.0 . . ?
C12 C11 C10 120.2(6) . . ?
C12 C11 H11 119.9 . . ?
C10 C11 H11 119.9 . . ?
C11 C12 C13 120.3(5) . . ?
C11 C12 H12 119.9 . . ?
C13 C12 H12 119.9 . . ?
C12 C13 N2 124.2(5) . . ?
C12 C13 C8 118.9(5) . . ?
N2 C13 C8 116.8(5) . . ?
N2 C14 C15 125.7(5) . . ?
N2 C14 H14 117.1 . . ?
C15 C14 H14 117.1 . . ?
C20 C15 C16 119.5(6) . . ?
C20 C15 C14 123.1(5) . . ?
C16 C15 C14 117.2(6) . . ?
C17 C16 C15 122.1(7) . . ?
C17 C16 H16 119.0 . . ?
C15 C16 H16 119.0 . . ?
C16 C17 C18 117.5(6) . . ?
C16 C17 H17 121.3 . . ?
C18 C17 H17 121.3 . . ?
C19 C18 C17 121.6(5) . . ?
C19 C18 H18 119.2 . . ?
C17 C18 H18 119.2 . . ?
C18 C19 C20 121.2(6) . . ?
C18 C19 H19 119.4 . . ?
C20 C19 H19 119.4 . . ?
O5 C20 C15 121.5(5) . . ?
O5 C20 C19 120.4(6) . . ?
C15 C20 C19 118.1(5) . . ?
S1 C21 H21A 109.5 . . ?
S1 C21 H21B 109.5 . . ?
H21A C21 H21B 109.5 . . ?
S1 C21 H21C 109.5 . . ?
H21A C21 H21C 109.5 . . ?
H21B C21 H21C 109.5 . . ?
S1 C22 H22A 109.5 . . ?
S1 C22 H22B 109.5 . . ?
H22A C22 H22B 109.5 . . ?
S1 C22 H22C 109.5 . . ?
H22A C22 H22C 109.5 . . ?
H22B C22 H22C 109.5 . . ?
O9 C23 C24 121.0(6) . . ?
O9 C23 C28 121.7(5) . . ?
C24 C23 C28 117.3(5) . . ?
C25 C24 C23 121.3(6) . . ?
C25 C24 H24 119.4 . . ?
C23 C24 H24 119.4 . . ?
C24 C25 C26 120.9(6) . . ?
C24 C25 H25 119.5 . . ?
C26 C25 H25 119.5 . . ?
C27 C26 C25 119.1(6) . . ?
C27 C26 H26 120.5 . . ?
C25 C26 H26 120.5 . . ?
C26 C27 C28 120.5(7) . . ?
C26 C27 H27 119.8 . . ?
C28 C27 H27 119.8 . . ?
C27 C28 C23 120.5(6) . . ?
C27 C28 C29 116.8(6) . . ?
C23 C28 C29 122.6(5) . . ?
N3 C29 C28 125.7(6) . . ?
N3 C29 H29 117.2 . . ?
C28 C29 H29 117.2 . . ?
C31 C30 C35 119.1(5) . . ?
C31 C30 N3 124.7(6) . . ?
C35 C30 N3 116.2(5) . . ?
C30 C31 C32 120.1(6) . . ?
C30 C31 H31 119.9 . . ?
C32 C31 H31 119.9 . . ?
C31 C32 C33 120.3(6) . . ?
C31 C32 H32 119.9 . . ?
C33 C32 H32 119.9 . . ?
C34 C33 C32 120.2(6) . . ?
C34 C33 H33 119.9 . . ?
C32 C33 H33 119.9 . . ?
C35 C34 C33 119.7(6) . . ?
C35 C34 H34 120.2 . . ?
C33 C34 H34 120.2 . . ?
C34 C35 C30 120.6(6) . . ?
C34 C35 N4 123.5(6) . . ?
C30 C35 N4 115.8(5) . . ?
N4 C36 C37 125.5(5) . . ?
N4 C36 H36 117.2 . . ?
C37 C36 H36 117.2 . . ?
C42 C37 C38 120.1(7) . . ?
C42 C37 C36 121.2(5) . . ?
C38 C37 C36 118.3(6) . . ?
C39 C38 C37 121.4(6) . . ?
C39 C38 H38 119.3 . . ?
C37 C38 H38 119.3 . . ?
C38 C39 C40 118.5(6) . . ?
C38 C39 H39 120.7 . . ?
C40 C39 H39 120.7 . . ?
C41 C40 C39 120.9(6) . . ?
C41 C40 H40 119.5 . . ?
C39 C40 H40 119.5 . . ?
C40 C41 C42 121.9(7) . . ?
C40 C41 H41 119.1 . . ?
C42 C41 H41 119.1 . . ?
O10 C42 C41 120.9(6) . . ?
O10 C42 C37 122.1(6) . . ?
C41 C42 C37 117.0(6) . . ?
S2 C43 H43A 109.5 . . ?
S2 C43 H43B 109.5 . . ?
H43A C43 H43B 109.5 . . ?
S2 C43 H43C 109.5 . . ?
H43A C43 H43C 109.5 . . ?
H43B C43 H43C 109.5 . . ?
S2 C44 H44A 109.5 . . ?
S2 C44 H44B 109.5 . . ?
H44A C44 H44B 109.5 . . ?
S2 C44 H44C 109.5 . . ?
H44A C44 H44C 109.5 . . ?
H44B C44 H44C 109.5 . . ?

loop_
_geom_bond_atom_site_label_1
_geom_bond_atom_site_label_2
_geom_bond_distance
_geom_bond_site_symmetry_2
_geom_bond_publ_flag
U1 O1 1.780(4) . ?
U1 O2 1.788(5) . ?
U1 O4 2.255(4) . ?
U1 O5 2.274(4) . ?
U1 O3 2.416(4) . ?
U1 N1 2.541(5) . ?
U1 N2 2.545(5) . ?
U2 O6 1.781(4) . ?
U2 O7 1.784(5) . ?
U2 O9 2.270(4) . ?
U2 O10 2.276(4) . ?
U2 O8 2.408(4) . ?
U2 N4 2.551(5) . ?
U2 N3 2.580(5) . ?
S1 O3 1.522(5) . ?
S1 C21 1.762(6) . ?
S1 C22 1.795(7) . ?
S2 O8 1.533(4) . ?
S2 C44 1.772(7) . ?
S2 C43 1.771(7) . ?
O4 C1 1.321(7) . ?
O5 C20 1.323(7) . ?
O9 C23 1.314(7) . ?
O10 C42 1.323(7) . ?
N1 C7 1.292(8) . ?
N1 C8 1.425(7) . ?
N2 C14 1.280(7) . ?
N2 C13 1.421(7) . ?
N3 C29 1.296(8) . ?
N3 C30 1.417(7) . ?
N4 C36 1.295(8) . ?
N4 C35 1.433(8) . ?
C1 C2 1.407(8) . ?
C1 C6 1.415(8) . ?
C2 C3 1.388(9) . ?
C2 H2 0.9500 . ?
C3 C4 1.401(10) . ?
C3 H3 0.9500 . ?
C4 C5 1.366(10) . ?
C4 H4 0.9500 . ?
C5 C6 1.419(7) . ?
C5 H5 0.9500 . ?
C6 C7 1.460(8) . ?
C7 H7 0.9500 . ?
C8 C9 1.378(8) . ?
C8 C13 1.411(8) . ?
C9 C10 1.377(8) . ?
C9 H9 0.9500 . ?
C10 C11 1.385(10) . ?
C10 H10 0.9500 . ?
C11 C12 1.385(8) . ?
C11 H11 0.9500 . ?
C12 C13 1.388(8) . ?
C12 H12 0.9500 . ?
C14 C15 1.454(8) . ?
C14 H14 0.9500 . ?
C15 C20 1.405(8) . ?
C15 C16 1.420(7) . ?
C16 C17 1.383(10) . ?
C16 H16 0.9500 . ?
C17 C18 1.412(9) . ?
C17 H17 0.9500 . ?
C18 C19 1.375(9) . ?
C18 H18 0.9500 . ?
C19 C20 1.415(8) . ?
C19 H19 0.9500 . ?
C21 H21A 0.9800 . ?
C21 H21B 0.9800 . ?
C21 H21C 0.9800 . ?
C22 H22A 0.9800 . ?
C22 H22B 0.9800 . ?
C22 H22C 0.9800 . ?
C23 C24 1.411(8) . ?
C23 C28 1.424(9) . ?
C24 C25 1.378(9) . ?
C24 H24 0.9500 . ?
C25 C26 1.407(9) . ?
C25 H25 0.9500 . ?
C26 C27 1.387(11) . ?
C26 H26 0.9500 . ?
C27 C28 1.405(7) . ?
C27 H27 0.9500 . ?
C28 C29 1.442(9) . ?
C29 H29 0.9500 . ?
C30 C31 1.396(8) . ?
C30 C35 1.410(8) . ?
C31 C32 1.386(8) . ?
C31 H31 0.9500 . ?
C32 C33 1.392(11) . ?
C32 H32 0.9500 . ?
C33 C34 1.396(9) . ?
C33 H33 0.9500 . ?
C34 C35 1.378(8) . ?
C34 H34 0.9500 . ?
C36 C37 1.446(10) . ?
C36 H36 0.9500 . ?
C37 C42 1.428(9) . ?
C37 C38 1.414(8) . ?
C38 C39 1.382(9) . ?
C38 H38 0.9500 . ?
C39 C40 1.407(10) . ?
C39 H39 0.9500 . ?
C40 C41 1.384(10) . ?
C40 H40 0.9500 . ?
C41 C42 1.410(9) . ?
C41 H41 0.9500 . ?
C43 H43A 0.9800 . ?
C43 H43B 0.9800 . ?
C43 H43C 0.9800 . ?
C44 H44A 0.9800 . ?
C44 H44B 0.9800 . ?
C44 H44C 0.9800 . ?
